data_2238448
loop_
_publ_author_name
'Sarr, Modou'
'Diasse-Sarr, Aminata'
'Diallo, Waly'
'Plasseraud, Laurent'
'Cattey, H\'el\`ene'

_publ_section_title
;
 Bis(cyclohexylammonium) tetrachlorido(oxalato)stannate(IV)
;
_journal_coeditor_code WM2756
_journal_issue 8
_journal_name_full 'Acta Crystallographica Section E'
_journal_page_first m473
_journal_page_last m474
_journal_paper_doi 10.1107/S1600536813019284
_journal_volume 69
_journal_year 2013
_chemical_formula_iupac '(C6 H14 N)2 [Sn (C2 O4) Cl4]'
_chemical_formula_moiety '2(C6 H14 N +), C2 Cl4 O4 Sn 2-'
_chemical_formula_sum 'C14 H28 Cl4 N2 O4 Sn'
_chemical_formula_weight 548.87
_chemical_name_systematic
;
Bis(cyclohexylammonium) tetrachlorido(oxalato)stannate(IV)
;
_space_group_IT_number 14
_symmetry_cell_setting monoclinic
_symmetry_space_group_name_Hall '-P 2ybc'
_symmetry_space_group_name_H-M 'P 1 21/c 1'
_atom_sites_solution_hydrogens geom
_atom_sites_solution_primary direct
_atom_sites_solution_secondary difmap
_audit_creation_method SHELXL-97
_cell_angle_alpha 90.00
_cell_angle_beta 93.238(2)
_cell_angle_gamma 90.00
_cell_formula_units_Z 4
_cell_length_a 11.2293(9)
_cell_length_b 15.7150(10)
_cell_length_c 12.8464(10)
_cell_measurement_reflns_used 41791
_cell_measurement_temperature 115(2)
_cell_measurement_theta_max 27.485
_cell_measurement_theta_min 0.998
_cell_volume 2263.4(3)
_computing_cell_refinement 'DENZO-SMN (Otwinowski & Minor, 1997)'
_computing_data_collection 'COLLECT (Nonius, 1998)'
_computing_data_reduction 'DENZO-SMN (Otwinowski & Minor, 1997)'
_computing_molecular_graphics
;
ORTEP-3 for Windows (Farrugia, 2012) and
Mercury (Macrae <i>et al.</i>, 2006)
;
_computing_publication_material 'WinGX (Farrugia, 2012)'
_computing_structure_refinement 'SHELXL97 (Sheldrick, 2008)'
_computing_structure_solution 'SIR92 (Altomare <i>et al.</i>, 1993)'
_diffrn_ambient_temperature 115(2)
_diffrn_measured_fraction_theta_full 0.957
_diffrn_measured_fraction_theta_max 0.957
_diffrn_measurement_device_type 'Nonius KappaCCD'
_diffrn_measurement_method '\f scans (\k = 0) + additional \w scans'
_diffrn_radiation_monochromator graphite
_diffrn_radiation_source 'fine-focus sealed tube'
_diffrn_radiation_type MoK\a
_diffrn_radiation_wavelength 0.71073
_diffrn_reflns_av_R_equivalents 0.0252
_diffrn_reflns_av_sigmaI/netI 0.0330
_diffrn_reflns_limit_h_max 10
_diffrn_reflns_limit_h_min -14
_diffrn_reflns_limit_k_max 12
_diffrn_reflns_limit_k_min -20
_diffrn_reflns_limit_l_max 16
_diffrn_reflns_limit_l_min -16
_diffrn_reflns_number 9402
_diffrn_reflns_theta_full 27.49
_diffrn_reflns_theta_max 27.49
_diffrn_reflns_theta_min 2.68
_diffrn_standards_number 0
_exptl_absorpt_coefficient_mu 1.621
_exptl_absorpt_correction_T_max 0.9530
_exptl_absorpt_correction_T_min 0.7702
_exptl_absorpt_correction_type multi-scan
_exptl_absorpt_process_details
;
(Blessing, 1995)
;
_exptl_crystal_colour colourless
_exptl_crystal_density_diffrn 1.611
_exptl_crystal_density_method 'not measured'
_exptl_crystal_description prism
_exptl_crystal_F_000 1104
_exptl_crystal_size_max 0.17
_exptl_crystal_size_mid 0.08
_exptl_crystal_size_min 0.03
_refine_diff_density_max 1.031
_refine_diff_density_min -0.990
_refine_ls_extinction_method none
_refine_ls_goodness_of_fit_ref 1.118
_refine_ls_hydrogen_treatment constr
_refine_ls_matrix_type full
_refine_ls_number_parameters 228
_refine_ls_number_reflns 4979
_refine_ls_number_restraints 0
_refine_ls_restrained_S_all 1.118
_refine_ls_R_factor_all 0.0423
_refine_ls_R_factor_gt 0.0354
_refine_ls_shift/su_max 0.001
_refine_ls_shift/su_mean 0.000
_refine_ls_structure_factor_coef Fsqd
_refine_ls_weighting_details 'calc w=1/[\s^2^(Fo^2^)+(0.0196P)^2^+5.6981P] where P=(Fo^2^+2Fc^2^)/3'
_refine_ls_weighting_scheme calc
_refine_ls_wR_factor_gt 0.0786
_refine_ls_wR_factor_ref 0.0834
_reflns_number_gt 4503
_reflns_number_total 4979
_reflns_threshold_expression I>2sigma(I)
_cod_data_source_file wm2756.cif
_cod_data_source_block I
_cod_original_sg_symbol_H-M 'P 21/c'
_cod_database_code 2238448
_cod_database_fobs_code 2238448

loop_
_symmetry_equiv_pos_as_xyz
'x, y, z'
'-x, y+1/2, -z+1/2'
'-x, -y, -z'
'x, -y-1/2, z-1/2'

loop_
_atom_site_type_symbol
_atom_site_label
_atom_site_fract_x
_atom_site_fract_y
_atom_site_fract_z
_atom_site_U_iso_or_equiv
_atom_site_adp_type
_atom_site_calc_flag
_atom_site_refinement_flags
_atom_site_occupancy
_atom_site_symmetry_multiplicity
Sn Sn1 0.67656(2) 0.922515(13) 0.212827(17) 0.02314(7) Uani d . 1 1
C C1 0.5332(3) 0.8427(2) 0.3693(2) 0.0240(6) Uani d . 1 1
C C2 0.5332(3) 0.77851(19) 0.2768(2) 0.0222(6) Uani d . 1 1
O O1 0.5778(2) 0.91628(13) 0.35167(16) 0.0231(5) Uani d . 1 1
O O2 0.5826(2) 0.80588(14) 0.19492(17) 0.0248(5) Uani d . 1 1
O O3 0.4905(2) 0.82201(15) 0.45140(17) 0.0326(6) Uani d . 1 1
O O4 0.4875(2) 0.70888(14) 0.28564(17) 0.0282(5) Uani d . 1 1
Cl Cl1 0.74421(8) 1.05949(5) 0.26855(7) 0.0349(2) Uani d . 1 1
Cl Cl2 0.83254(8) 0.84828(6) 0.30516(8) 0.0403(2) Uani d . 1 1
Cl Cl3 0.75536(10) 0.91018(6) 0.04748(8) 0.0428(2) Uani d . 1 1
Cl Cl4 0.49591(7) 0.98965(5) 0.13685(6) 0.02334(16) Uani d . 1 1
N N1 0.5547(2) 0.58436(17) 0.1384(2) 0.0254(6) Uani d . 1 1
H H1A 0.5344 0.6179 0.1904 0.038 Uiso calc R 1 1
H H1B 0.5045 0.5406 0.1325 0.038 Uiso calc R 1 1
H H1C 0.5515 0.6138 0.0792 0.038 Uiso calc R 1 1
C C3 0.6796(3) 0.5518(2) 0.1610(3) 0.0317(7) Uani d . 1 1
H H3 0.6778 0.5129 0.2204 0.038 Uiso calc R 1 1
C C4 0.7205(3) 0.5014(2) 0.0690(3) 0.0305(7) Uani d . 1 1
H H4A 0.7208 0.5379 0.0081 0.037 Uiso calc R 1 1
H H4B 0.6654 0.4550 0.0536 0.037 Uiso calc R 1 1
C C5 0.8453(4) 0.4659(3) 0.0929(3) 0.0397(9) Uani d . 1 1
H H5A 0.8435 0.4252 0.1496 0.048 Uiso calc R 1 1
H H5B 0.8720 0.4365 0.0321 0.048 Uiso calc R 1 1
C C6 0.9310(4) 0.5365(3) 0.1229(4) 0.0478(11) Uani d . 1 1
H H6A 0.9388 0.5738 0.0636 0.057 Uiso calc R 1 1
H H6B 1.0088 0.5124 0.1415 0.057 Uiso calc R 1 1
C C7 0.8886(4) 0.5888(3) 0.2157(3) 0.0439(10) Uani d . 1 1
H H7A 0.8893 0.5532 0.2774 0.053 Uiso calc R 1 1
H H7B 0.9428 0.6360 0.2299 0.053 Uiso calc R 1 1
C C8 0.7630(3) 0.6227(3) 0.1914(3) 0.0418(9) Uani d . 1 1
H H8A 0.7352 0.6516 0.2522 0.050 Uiso calc R 1 1
H H8B 0.7641 0.6637 0.1349 0.050 Uiso calc R 1 1
N N2 0.3881(3) 0.65674(19) 0.4780(2) 0.0357(7) Uani d . 1 1
H H2A 0.3940 0.6415 0.4118 0.054 Uiso calc R 1 1
H H2B 0.4276 0.6197 0.5194 0.054 Uiso calc R 1 1
H H2C 0.4191 0.7084 0.4880 0.054 Uiso calc R 1 1
C C9 0.2600(3) 0.6577(2) 0.5030(3) 0.0305(7) Uani d . 1 1
H H9 0.2261 0.6012 0.4884 0.037 Uiso calc R 1 1
C C10 0.1935(4) 0.7220(3) 0.4339(3) 0.0507(12) Uani d . 1 1
H H10A 0.2013 0.7073 0.3613 0.061 Uiso calc R 1 1
H H10B 0.2274 0.7781 0.4459 0.061 Uiso calc R 1 1
C C11 0.0621(5) 0.7226(4) 0.4580(4) 0.0613(14) Uani d . 1 1
H H11A 0.0208 0.7657 0.4157 0.074 Uiso calc R 1 1
H H11B 0.0271 0.6679 0.4395 0.074 Uiso calc R 1 1
C C12 0.0451(4) 0.7404(3) 0.5710(4) 0.0463(10) Uani d . 1 1
H H12A -0.0388 0.7354 0.5841 0.056 Uiso calc R 1 1
H H12B 0.0699 0.7983 0.5871 0.056 Uiso calc R 1 1
C C13 0.1164(4) 0.6793(3) 0.6413(4) 0.0460(10) Uani d . 1 1
H H13A 0.0836 0.6225 0.6326 0.055 Uiso calc R 1 1
H H13B 0.1095 0.6960 0.7134 0.055 Uiso calc R 1 1
C C14 0.2475(3) 0.6780(3) 0.6171(3) 0.0357(8) Uani d . 1 1
H H14A 0.2831 0.7330 0.6333 0.043 Uiso calc R 1 1
H H14B 0.2892 0.6355 0.6599 0.043 Uiso calc R 1 1

loop_
_atom_site_aniso_label
_atom_site_aniso_U_11
_atom_site_aniso_U_22
_atom_site_aniso_U_33
_atom_site_aniso_U_12
_atom_site_aniso_U_13
_atom_site_aniso_U_23
Sn1 0.02712(12) 0.02014(12) 0.02230(12) 0.00106(8) 0.00262(8) 0.00254(8)
C1 0.0337(17) 0.0208(15) 0.0172(14) 0.0033(13) 0.0001(12) 0.0019(11)
C2 0.0309(17) 0.0183(14) 0.0176(14) 0.0010(12) 0.0023(12) -0.0001(11)
O1 0.0344(12) 0.0175(10) 0.0173(10) 0.0006(9) 0.0015(9) -0.0013(8)
O2 0.0372(13) 0.0199(11) 0.0180(10) -0.0011(9) 0.0073(9) -0.0024(8)
O3 0.0566(17) 0.0251(12) 0.0170(11) -0.0004(11) 0.0104(11) -0.0013(9)
O4 0.0425(14) 0.0202(11) 0.0227(11) -0.0028(10) 0.0078(10) -0.0031(9)
Cl1 0.0358(5) 0.0249(4) 0.0430(5) -0.0060(3) -0.0077(4) 0.0024(3)
Cl2 0.0355(5) 0.0359(5) 0.0487(5) 0.0104(4) -0.0055(4) 0.0070(4)
Cl3 0.0523(6) 0.0416(5) 0.0369(5) 0.0105(4) 0.0239(4) 0.0083(4)
Cl4 0.0294(4) 0.0237(4) 0.0168(3) 0.0014(3) 0.0000(3) 0.0001(3)
N1 0.0298(15) 0.0261(14) 0.0206(13) 0.0021(11) 0.0031(11) -0.0023(10)
C3 0.0303(18) 0.0380(19) 0.0271(17) 0.0054(15) 0.0022(14) -0.0047(14)
C4 0.0336(18) 0.0315(18) 0.0265(17) 0.0019(14) 0.0022(14) -0.0053(14)
C5 0.037(2) 0.039(2) 0.043(2) 0.0051(17) 0.0044(17) -0.0049(17)
C6 0.034(2) 0.046(2) 0.063(3) 0.0009(18) 0.004(2) -0.015(2)
C7 0.034(2) 0.049(2) 0.047(2) -0.0044(18) -0.0078(18) -0.0111(19)
C8 0.038(2) 0.038(2) 0.049(2) -0.0018(17) 0.0006(18) -0.0200(18)
N2 0.054(2) 0.0232(14) 0.0315(15) 0.0092(13) 0.0196(14) 0.0088(12)
C9 0.042(2) 0.0235(16) 0.0261(16) 0.0048(14) 0.0021(15) 0.0010(13)
C10 0.071(3) 0.057(3) 0.0249(18) 0.030(2) 0.0033(19) 0.0093(18)
C11 0.059(3) 0.072(3) 0.051(3) 0.024(3) -0.022(2) 0.000(2)
C12 0.038(2) 0.044(2) 0.058(3) 0.0096(18) 0.0054(19) 0.005(2)
C13 0.042(2) 0.049(2) 0.048(2) 0.0089(19) 0.0129(19) 0.012(2)
C14 0.039(2) 0.045(2) 0.0228(17) 0.0058(17) 0.0025(15) 0.0030(15)

loop_
_atom_type_symbol
_atom_type_description
_atom_type_scat_dispersion_real
_atom_type_scat_dispersion_imag
_atom_type_scat_source
C C 0.0033 0.0016 'International Tables Vol C Tables 4.2.6.8 and 6.1.1.4'
H H 0.0000 0.0000 'International Tables Vol C Tables 4.2.6.8 and 6.1.1.4'
Cl Cl 0.1484 0.1585 'International Tables Vol C Tables 4.2.6.8 and 6.1.1.4'
N N 0.0061 0.0033 'International Tables Vol C Tables 4.2.6.8 and 6.1.1.4'
O O 0.0106 0.0060 'International Tables Vol C Tables 4.2.6.8 and 6.1.1.4'
Sn Sn -0.6537 1.4246 'International Tables Vol C Tables 4.2.6.8 and 6.1.1.4'

loop_
_geom_angle_atom_site_label_1
_geom_angle_atom_site_label_2
_geom_angle_atom_site_label_3
_geom_angle
O2 Sn1 O1 76.97(8)
O2 Sn1 Cl3 92.35(6)
O1 Sn1 Cl3 168.53(7)
O2 Sn1 Cl2 88.73(7)
O1 Sn1 Cl2 87.92(6)
Cl3 Sn1 Cl2 96.10(4)
O2 Sn1 Cl1 164.34(6)
O1 Sn1 Cl1 87.86(6)
Cl3 Sn1 Cl1 102.47(4)
Cl2 Sn1 Cl1 94.62(3)
O2 Sn1 Cl4 86.17(7)
O1 Sn1 Cl4 84.01(6)
Cl3 Sn1 Cl4 91.21(3)
Cl2 Sn1 Cl4 171.25(3)
Cl1 Sn1 Cl4 88.47(3)
O3 C1 O1 124.4(3)
O3 C1 C2 120.1(3)
O1 C1 C2 115.5(3)
O4 C2 O2 125.4(3)
O4 C2 C1 119.5(3)
O2 C2 C1 115.1(3)
C1 O1 Sn1 114.25(19)
C2 O2 Sn1 115.71(19)
C3 N1 H1A 109.5
C3 N1 H1B 109.5
H1A N1 H1B 109.5
C3 N1 H1C 109.5
H1A N1 H1C 109.5
H1B N1 H1C 109.5
C8 C3 N1 111.1(3)
C8 C3 C4 112.4(3)
N1 C3 C4 110.4(3)
C8 C3 H3 107.6
N1 C3 H3 107.6
C4 C3 H3 107.6
C3 C4 C5 110.5(3)
C3 C4 H4A 109.6
C5 C4 H4A 109.6
C3 C4 H4B 109.6
C5 C4 H4B 109.6
H4A C4 H4B 108.1
C6 C5 C4 110.4(3)
C6 C5 H5A 109.6
C4 C5 H5A 109.6
C6 C5 H5B 109.6
C4 C5 H5B 109.6
H5A C5 H5B 108.1
C5 C6 C7 111.7(4)
C5 C6 H6A 109.3
C7 C6 H6A 109.3
C5 C6 H6B 109.3
C7 C6 H6B 109.3
H6A C6 H6B 107.9
C8 C7 C6 110.5(3)
C8 C7 H7A 109.6
C6 C7 H7A 109.6
C8 C7 H7B 109.6
C6 C7 H7B 109.6
H7A C7 H7B 108.1
C3 C8 C7 110.6(3)
C3 C8 H8A 109.5
C7 C8 H8A 109.5
C3 C8 H8B 109.5
C7 C8 H8B 109.5
H8A C8 H8B 108.1
C9 N2 H2A 109.5
C9 N2 H2B 109.5
H2A N2 H2B 109.5
C9 N2 H2C 109.5
H2A N2 H2C 109.5
H2B N2 H2C 109.5
N2 C9 C10 109.3(3)
N2 C9 C14 110.7(3)
C10 C9 C14 110.9(3)
N2 C9 H9 108.6
C10 C9 H9 108.6
C14 C9 H9 108.6
C9 C10 C11 109.7(4)
C9 C10 H10A 109.7
C11 C10 H10A 109.7
C9 C10 H10B 109.7
C11 C10 H10B 109.7
H10A C10 H10B 108.2
C12 C11 C10 112.0(4)
C12 C11 H11A 109.2
C10 C11 H11A 109.2
C12 C11 H11B 109.2
C10 C11 H11B 109.2
H11A C11 H11B 107.9
C11 C12 C13 111.5(4)
C11 C12 H12A 109.3
C13 C12 H12A 109.3
C11 C12 H12B 109.3
C13 C12 H12B 109.3
H12A C12 H12B 108.0
C12 C13 C14 111.8(3)
C12 C13 H13A 109.3
C14 C13 H13A 109.3
C12 C13 H13B 109.3
C14 C13 H13B 109.3
H13A C13 H13B 107.9
C9 C14 C13 110.2(3)
C9 C14 H14A 109.6
C13 C14 H14A 109.6
C9 C14 H14B 109.6
C13 C14 H14B 109.6
H14A C14 H14B 108.1

loop_
_geom_bond_atom_site_label_1
_geom_bond_atom_site_label_2
_geom_bond_distance
_geom_bond_publ_flag
Sn1 O2 2.121(2) y
Sn1 O1 2.155(2) y
Sn1 Cl3 2.3547(9) y
Sn1 Cl2 2.3667(9) y
Sn1 Cl1 2.3794(9) y
Sn1 Cl4 2.4407(8) y
C1 O3 1.227(4) ?
C1 O1 1.286(4) ?
C1 C2 1.559(4) ?
C2 O4 1.217(4) ?
C2 O2 1.290(4) ?
N1 C3 1.505(4) ?
N1 H1A 0.8900 ?
N1 H1B 0.8900 ?
N1 H1C 0.8900 ?
C3 C8 1.493(5) ?
C3 C4 1.515(5) ?
C3 H3 0.9800 ?
C4 C5 1.524(5) ?
C4 H4A 0.9700 ?
C4 H4B 0.9700 ?
C5 C6 1.504(6) ?
C5 H5A 0.9700 ?
C5 H5B 0.9700 ?
C6 C7 1.544(6) ?
C6 H6A 0.9700 ?
C6 H6B 0.9700 ?
C7 C8 1.524(6) ?
C7 H7A 0.9700 ?
C7 H7B 0.9700 ?
C8 H8A 0.9700 ?
C8 H8B 0.9700 ?
N2 C9 1.491(5) ?
N2 H2A 0.8900 ?
N2 H2B 0.8900 ?
N2 H2C 0.8900 ?
C9 C10 1.514(5) ?
C9 C14 1.514(5) ?
C9 H9 0.9800 ?
C10 C11 1.524(7) ?
C10 H10A 0.9700 ?
C10 H10B 0.9700 ?
C11 C12 1.501(7) ?
C11 H11A 0.9700 ?
C11 H11B 0.9700 ?
C12 C13 1.515(6) ?
C12 H12A 0.9700 ?
C12 H12B 0.9700 ?
C13 C14 1.521(5) ?
C13 H13A 0.9700 ?
C13 H13B 0.9700 ?
C14 H14A 0.9700 ?
C14 H14B 0.9700 ?

loop_
_geom_hbond_atom_site_label_D
_geom_hbond_atom_site_label_H
_geom_hbond_atom_site_label_A
_geom_hbond_site_symmetry_A
_geom_hbond_distance_DH
_geom_hbond_distance_HA
_geom_hbond_distance_DA
_geom_hbond_angle_DHA
N1 H1A O4 . 0.89 1.97 2.853(3) 169.4
N1 H1B O1 2_645 0.89 2.18 3.038(4) 163.0
N1 H1C O3 4_575 0.89 2.01 2.875(4) 162.4
N2 H2A O4 . 0.89 2.25 2.887(4) 128.8
N2 H2A Cl4 2_645 0.89 2.78 3.315(3) 120.3
N2 H2B Cl4 4_576 0.89 2.38 3.262(3) 168.8
N2 H2C O3 . 0.89 2.02 2.869(4) 158.2
